data_7022899
loop_
_publ_author_name
'Pinkas, Ji\<r\'i'
'C\'isa\<rov\'a, Ivana'
'Kubi\<sta, Ji\<r\'i'
'Hor\'a\<cek, Michal'
'Lama\<c, Martin'

_publ_section_title
;
 Synthetic transformations of a pendant nitrile moiety in group 4
 metallocene complexes.
;
_journal_issue 19
_journal_name_full 'Dalton transactions (Cambridge, England : 2003)'
_journal_page_first 7101
_journal_page_last 7110
_journal_paper_doi 10.1039/c3dt50209k
_journal_volume 42
_journal_year 2013
_chemical_compound_source 'synthesized by the authors'
_chemical_formula_moiety 'C20 H27 Cl2 N Ti'
_chemical_formula_sum 'C20 H27 Cl2 N Ti'
_chemical_formula_weight 400.23
_chemical_name_systematic
;
?
;
_space_group_IT_number 14
_symmetry_cell_setting monoclinic
_symmetry_space_group_name_Hall '-P 2ybc'
_symmetry_space_group_name_H-M 'P 1 21/c 1'
_atom_sites_solution_hydrogens difmap
_atom_sites_solution_primary direct
_atom_sites_solution_secondary difmap
_audit_creation_method SHELXL-97
_cell_angle_alpha 90.00
_cell_angle_beta 98.6580(10)
_cell_angle_gamma 90.00
_cell_formula_units_Z 4
_cell_length_a 8.1970(2)
_cell_length_b 11.4753(3)
_cell_length_c 21.1072(6)
_cell_measurement_reflns_used 9956
_cell_measurement_temperature 150(2)
_cell_measurement_theta_max 27.51
_cell_measurement_theta_min 2.64
_cell_volume 1962.78(9)
_computing_cell_refinement 'Bruker SAINT'
_computing_data_collection 'Bruker APEX2'
_computing_data_reduction 'Bruker SAINT'
_computing_structure_refinement 'SHELXL-97 (Sheldrick, 2008)'
_computing_structure_solution 'SHELXS-97 (Sheldrick, 2008)'
_diffrn_ambient_temperature 150(2)
_diffrn_measured_fraction_theta_full 1.000
_diffrn_measured_fraction_theta_max 1.000
_diffrn_measurement_device_type 'Bruker APEX-II CCD'
_diffrn_measurement_method '\f and \w scans'
_diffrn_radiation_monochromator graphite
_diffrn_radiation_source 'fine-focus sealed tube'
_diffrn_radiation_type MoK\a
_diffrn_radiation_wavelength 0.71073
_diffrn_reflns_av_R_equivalents 0.0247
_diffrn_reflns_av_sigmaI/netI 0.0185
_diffrn_reflns_limit_h_max 10
_diffrn_reflns_limit_h_min -9
_diffrn_reflns_limit_k_max 14
_diffrn_reflns_limit_k_min -14
_diffrn_reflns_limit_l_max 27
_diffrn_reflns_limit_l_min -27
_diffrn_reflns_number 26027
_diffrn_reflns_theta_full 27.50
_diffrn_reflns_theta_max 27.50
_diffrn_reflns_theta_min 1.95
_exptl_absorpt_coefficient_mu 0.710
_exptl_absorpt_correction_T_max 0.9222
_exptl_absorpt_correction_T_min 0.6555
_exptl_absorpt_correction_type numerical
_exptl_crystal_colour res
_exptl_crystal_density_diffrn 1.354
_exptl_crystal_density_method 'not measured'
_exptl_crystal_description plate
_exptl_crystal_F_000 840
_exptl_crystal_size_max 0.55
_exptl_crystal_size_mid 0.33
_exptl_crystal_size_min 0.12
_refine_diff_density_max 0.337
_refine_diff_density_min -0.205
_refine_diff_density_rms 0.046
_refine_ls_extinction_method none
_refine_ls_goodness_of_fit_ref 1.041
_refine_ls_hydrogen_treatment constr
_refine_ls_matrix_type full
_refine_ls_number_parameters 224
_refine_ls_number_reflns 4511
_refine_ls_number_restraints 0
_refine_ls_restrained_S_all 1.041
_refine_ls_R_factor_all 0.0333
_refine_ls_R_factor_gt 0.0267
_refine_ls_shift/su_max 0.001
_refine_ls_shift/su_mean 0.000
_refine_ls_structure_factor_coef Fsqd
_refine_ls_weighting_details 'calc w=1/[\s^2^(Fo^2^)+(0.0299P)^2^+0.9853P] where P=(Fo^2^+2Fc^2^)/3'
_refine_ls_weighting_scheme calc
_refine_ls_wR_factor_gt 0.0647
_refine_ls_wR_factor_ref 0.0679
_reflns_number_gt 3941
_reflns_number_total 4511
_reflns_threshold_expression I>2\s(I)
_cod_data_source_file c3dt50209k.txt
_cod_data_source_block ml39_lamac
_cod_original_sg_symbol_H-M 'P 21/c'
_cod_database_code 7022899

loop_
_symmetry_equiv_pos_as_xyz
'x, y, z'
'-x, y+1/2, -z+1/2'
'-x, -y, -z'
'x, -y-1/2, z-1/2'

loop_
_atom_site_label
_atom_site_type_symbol
_atom_site_fract_x
_atom_site_fract_y
_atom_site_fract_z
_atom_site_U_iso_or_equiv
_atom_site_adp_type
_atom_site_occupancy
_atom_site_symmetry_multiplicity
_atom_site_calc_flag
_atom_site_refinement_flags
Ti1 Ti 0.20570(3) 0.32759(2) 0.172783(11) 0.01481(7) Uani 1 1 d .
C1 C 0.28567(17) 0.27858(12) 0.28975(6) 0.0178(3) Uani 1 1 d .
C2 C 0.28369(18) 0.17618(12) 0.25289(7) 0.0202(3) Uani 1 1 d .
H2 H 0.3758 0.1269 0.2508 0.024 Uiso 1 1 calc R
C3 C 0.12309(19) 0.15855(12) 0.21960(7) 0.0241(3) Uani 1 1 d .
H3 H 0.0888 0.0967 0.1907 0.029 Uiso 1 1 calc R
C4 C 0.02265(18) 0.24948(13) 0.23702(7) 0.0248(3) Uani 1 1 d .
H4 H -0.0923 0.2584 0.2230 0.030 Uiso 1 1 calc R
C5 C 0.12233(17) 0.32420(13) 0.27868(7) 0.0219(3) Uani 1 1 d .
H5 H 0.0868 0.3940 0.2966 0.026 Uiso 1 1 calc R
C6 C 0.42847(17) 0.32012(11) 0.33920(6) 0.0189(3) Uani 1 1 d .
C7 C 0.4571(2) 0.22537(13) 0.39141(7) 0.0255(3) Uani 1 1 d .
H7A H 0.3559 0.2142 0.4101 0.038 Uiso 1 1 calc R
H7B H 0.5466 0.2496 0.4249 0.038 Uiso 1 1 calc R
H7C H 0.4871 0.1520 0.3724 0.038 Uiso 1 1 calc R
C8 C 0.3895(2) 0.43516(13) 0.37051(7) 0.0270(3) Uani 1 1 d .
H8A H 0.3712 0.4963 0.3378 0.041 Uiso 1 1 calc R
H8B H 0.4824 0.4570 0.4032 0.041 Uiso 1 1 calc R
H8C H 0.2899 0.4258 0.3906 0.041 Uiso 1 1 calc R
C9 C 0.58612(17) 0.33200(12) 0.30725(7) 0.0208(3) Uani 1 1 d .
H9A H 0.6110 0.2556 0.2891 0.025 Uiso 1 1 calc R
H9B H 0.5643 0.3881 0.2713 0.025 Uiso 1 1 calc R
C10 C 0.73115(19) 0.37122(13) 0.35152(7) 0.0241(3) Uani 1 1 d .
C11 C 0.17478(17) 0.39657(12) 0.06362(6) 0.0194(3) Uani 1 1 d .
C12 C 0.11497(17) 0.27943(12) 0.06213(6) 0.0186(3) Uani 1 1 d .
C13 C -0.02561(17) 0.27721(12) 0.09343(7) 0.0190(3) Uani 1 1 d .
C14 C -0.05210(17) 0.39265(12) 0.11538(7) 0.0200(3) Uani 1 1 d .
C15 C 0.06826(17) 0.46606(12) 0.09453(7) 0.0198(3) Uani 1 1 d .
C16 C 0.31672(19) 0.44164(14) 0.03363(7) 0.0268(3) Uani 1 1 d .
H16A H 0.2747 0.4831 -0.0061 0.040 Uiso 1 1 calc R
H16B H 0.3858 0.3762 0.0240 0.040 Uiso 1 1 calc R
H16C H 0.3826 0.4951 0.0634 0.040 Uiso 1 1 calc R
C17 C 0.17629(19) 0.17853(13) 0.02715(7) 0.0253(3) Uani 1 1 d .
H17A H 0.1692 0.1069 0.0519 0.038 Uiso 1 1 calc R
H17B H 0.2914 0.1923 0.0217 0.038 Uiso 1 1 calc R
H17C H 0.1084 0.1705 -0.0150 0.038 Uiso 1 1 calc R
C18 C -0.14240(18) 0.17622(13) 0.09214(8) 0.0266(3) Uani 1 1 d .
H18A H -0.2256 0.1811 0.0537 0.040 Uiso 1 1 calc R
H18B H -0.1969 0.1785 0.1304 0.040 Uiso 1 1 calc R
H18C H -0.0809 0.1031 0.0915 0.040 Uiso 1 1 calc R
C19 C -0.19572(18) 0.43590(14) 0.14533(8) 0.0287(3) Uani 1 1 d .
H19A H -0.1549 0.4768 0.1853 0.043 Uiso 1 1 calc R
H19B H -0.2640 0.3697 0.1544 0.043 Uiso 1 1 calc R
H19C H -0.2620 0.4895 0.1158 0.043 Uiso 1 1 calc R
C20 C 0.0683(2) 0.59638(12) 0.09777(8) 0.0280(3) Uani 1 1 d .
H20A H 0.1803 0.6255 0.0967 0.042 Uiso 1 1 calc R
H20B H 0.0312 0.6214 0.1377 0.042 Uiso 1 1 calc R
H20C H -0.0064 0.6276 0.0611 0.042 Uiso 1 1 calc R
Cl1 Cl 0.45212(4) 0.25061(4) 0.146118(18) 0.02880(9) Uani 1 1 d .
Cl2 Cl 0.31840(5) 0.50837(3) 0.209281(17) 0.02902(10) Uani 1 1 d .
N1 N 0.84536(17) 0.40294(13) 0.38460(7) 0.0350(3) Uani 1 1 d .

loop_
_atom_site_aniso_label
_atom_site_aniso_U_11
_atom_site_aniso_U_22
_atom_site_aniso_U_33
_atom_site_aniso_U_23
_atom_site_aniso_U_13
_atom_site_aniso_U_12
Ti1 0.01368(12) 0.01362(12) 0.01759(12) 0.00259(9) 0.00382(9) -0.00205(8)
C1 0.0218(7) 0.0164(6) 0.0169(6) 0.0054(5) 0.0079(5) 0.0009(5)
C2 0.0247(7) 0.0140(6) 0.0225(7) 0.0057(5) 0.0052(6) 0.0005(5)
C3 0.0279(8) 0.0187(7) 0.0258(7) 0.0065(6) 0.0045(6) -0.0071(6)
C4 0.0192(7) 0.0300(8) 0.0268(8) 0.0104(6) 0.0088(6) -0.0041(6)
C5 0.0213(7) 0.0245(7) 0.0224(7) 0.0056(6) 0.0114(6) 0.0029(6)
C6 0.0236(7) 0.0161(6) 0.0177(6) 0.0011(5) 0.0056(5) 0.0035(5)
C7 0.0324(8) 0.0244(7) 0.0200(7) 0.0055(6) 0.0042(6) 0.0025(6)
C8 0.0338(8) 0.0228(7) 0.0246(7) -0.0044(6) 0.0049(6) 0.0066(6)
C9 0.0222(7) 0.0195(7) 0.0207(7) 0.0007(5) 0.0036(5) -0.0003(5)
C10 0.0267(8) 0.0185(7) 0.0275(8) 0.0009(6) 0.0051(6) 0.0031(6)
C11 0.0227(7) 0.0197(7) 0.0147(6) 0.0019(5) -0.0005(5) -0.0051(5)
C12 0.0192(7) 0.0181(6) 0.0180(6) 0.0000(5) 0.0011(5) -0.0037(5)
C13 0.0170(7) 0.0180(6) 0.0211(7) -0.0001(5) 0.0002(5) -0.0023(5)
C14 0.0178(7) 0.0187(7) 0.0222(7) 0.0002(5) -0.0009(5) 0.0006(5)
C15 0.0227(7) 0.0160(6) 0.0183(6) 0.0019(5) -0.0042(5) -0.0018(5)
C16 0.0316(8) 0.0289(8) 0.0206(7) 0.0021(6) 0.0058(6) -0.0116(6)
C17 0.0283(8) 0.0222(7) 0.0262(8) -0.0048(6) 0.0068(6) -0.0020(6)
C18 0.0208(7) 0.0230(7) 0.0358(8) -0.0024(6) 0.0040(6) -0.0081(6)
C19 0.0220(7) 0.0271(8) 0.0367(9) -0.0029(6) 0.0036(6) 0.0056(6)
C20 0.0355(9) 0.0160(7) 0.0289(8) 0.0022(6) -0.0072(7) -0.0012(6)
Cl1 0.01692(17) 0.0429(2) 0.02806(19) 0.00405(16) 0.00828(14) 0.00478(15)
Cl2 0.0385(2) 0.01868(17) 0.02557(18) 0.00671(13) -0.00934(15) -0.01190(15)
N1 0.0300(7) 0.0322(8) 0.0406(8) -0.0059(6) -0.0018(6) -0.0001(6)

loop_
_atom_type_symbol
_atom_type_description
_atom_type_scat_dispersion_real
_atom_type_scat_dispersion_imag
_atom_type_scat_source
C C 0.0033 0.0016 'International Tables Vol C Tables 4.2.6.8 and 6.1.1.4'
H H 0.0000 0.0000 'International Tables Vol C Tables 4.2.6.8 and 6.1.1.4'
N N 0.0061 0.0033 'International Tables Vol C Tables 4.2.6.8 and 6.1.1.4'
Cl Cl 0.1484 0.1585 'International Tables Vol C Tables 4.2.6.8 and 6.1.1.4'
Ti Ti 0.2776 0.4457 'International Tables Vol C Tables 4.2.6.8 and 6.1.1.4'

loop_
_geom_angle_atom_site_label_1
_geom_angle_atom_site_label_2
_geom_angle_atom_site_label_3
_geom_angle
C3 Ti1 C4 35.19(5)
C3 Ti1 Cl1 95.98(4)
C4 Ti1 Cl1 129.98(4)
C3 Ti1 Cl2 136.22(4)
C4 Ti1 Cl2 113.66(4)
Cl1 Ti1 Cl2 95.774(17)
C3 Ti1 C14 100.62(5)
C4 Ti1 C14 79.57(5)
Cl1 Ti1 C14 136.22(4)
Cl2 Ti1 C14 99.44(4)
C3 Ti1 C13 81.13(5)
C4 Ti1 C13 78.75(5)
Cl1 Ti1 C13 111.04(4)
Cl2 Ti1 C13 132.05(4)
C14 Ti1 C13 34.71(5)
C3 Ti1 C12 98.85(5)
C4 Ti1 C12 110.00(5)
Cl1 Ti1 C12 80.35(4)
Cl2 Ti1 C12 124.68(3)
C14 Ti1 C12 57.29(5)
C13 Ti1 C12 34.15(5)
C3 Ti1 C11 133.19(5)
C4 Ti1 C11 133.84(5)
Cl1 Ti1 C11 82.25(4)
Cl2 Ti1 C11 90.17(3)
C14 Ti1 C11 57.05(5)
C13 Ti1 C11 56.99(5)
C12 Ti1 C11 34.51(4)
C3 Ti1 C5 57.05(5)
C4 Ti1 C5 33.99(5)
Cl1 Ti1 C5 125.76(4)
Cl2 Ti1 C5 82.19(4)
C14 Ti1 C5 96.97(5)
C13 Ti1 C5 109.57(5)
C12 Ti1 C5 143.05(5)
C11 Ti1 C5 151.44(5)
C3 Ti1 C2 34.32(5)
C4 Ti1 C2 56.74(5)
Cl1 Ti1 C2 75.72(4)
Cl2 Ti1 C2 110.59(4)
C14 Ti1 C2 133.81(5)
C13 Ti1 C2 114.10(5)
C12 Ti1 C2 121.28(5)
C11 Ti1 C2 150.87(5)
C5 Ti1 C2 55.47(5)
C3 Ti1 C15 134.16(5)
C4 Ti1 C15 111.68(5)
Cl1 Ti1 C15 114.11(4)
Cl2 Ti1 C15 76.48(3)
C14 Ti1 C15 34.07(5)
C13 Ti1 C15 56.63(5)
C12 Ti1 C15 56.58(5)
C11 Ti1 C15 33.82(5)
C5 Ti1 C15 117.83(5)
C2 Ti1 C15 167.86(5)
C3 Ti1 C1 56.41(5)
C4 Ti1 C1 56.18(5)
Cl1 Ti1 C1 92.56(3)
Cl2 Ti1 C1 81.06(3)
C14 Ti1 C1 130.20(5)
C13 Ti1 C1 133.66(5)
C12 Ti1 C1 153.66(5)
C11 Ti1 C1 169.34(5)
C5 Ti1 C1 33.34(4)
C2 Ti1 C1 32.92(4)
C15 Ti1 C1 146.43(5)
C2 C1 C5 106.49(13)
C2 C1 C6 125.70(12)
C5 C1 C6 127.18(12)
C2 C1 Ti1 70.45(8)
C5 C1 Ti1 69.99(8)
C6 C1 Ti1 131.39(9)
C1 C2 C3 109.10(13)
C1 C2 Ti1 76.63(8)
C3 C2 Ti1 68.26(8)
C1 C2 H2 125.5
C3 C2 H2 125.5
Ti1 C2 H2 121.2
C2 C3 C4 107.54(13)
C2 C3 Ti1 77.42(8)
C4 C3 Ti1 73.29(8)
C2 C3 H3 126.2
C4 C3 H3 126.2
Ti1 C3 H3 115.3
C5 C4 C3 107.95(13)
C5 C4 Ti1 76.43(8)
C3 C4 Ti1 71.52(8)
C5 C4 H4 126.0
C3 C4 H4 126.0
Ti1 C4 H4 118.0
C4 C5 C1 108.87(13)
C4 C5 Ti1 69.58(8)
C1 C5 Ti1 76.68(8)
C4 C5 H5 125.6
C1 C5 H5 125.6
Ti1 C5 H5 119.9
C1 C6 C8 112.13(12)
C1 C6 C7 106.74(11)
C8 C6 C7 108.60(12)
C1 C6 C9 109.53(11)
C8 C6 C9 110.71(12)
C7 C6 C9 109.00(11)
C6 C7 H7A 109.5
C6 C7 H7B 109.5
H7A C7 H7B 109.5
C6 C7 H7C 109.5
H7A C7 H7C 109.5
H7B C7 H7C 109.5
C6 C8 H8A 109.5
C6 C8 H8B 109.5
H8A C8 H8B 109.5
C6 C8 H8C 109.5
H8A C8 H8C 109.5
H8B C8 H8C 109.5
C10 C9 C6 113.46(12)
C10 C9 H9A 108.9
C6 C9 H9A 108.9
C10 C9 H9B 108.9
C6 C9 H9B 108.9
H9A C9 H9B 107.7
N1 C10 C9 178.24(17)
C15 C11 C12 107.90(12)
C15 C11 C16 125.01(13)
C12 C11 C16 126.94(13)
C15 C11 Ti1 74.19(8)
C12 C11 Ti1 72.48(7)
C16 C11 Ti1 122.69(9)
C13 C12 C11 107.93(12)
C13 C12 C17 125.02(12)
C11 C12 C17 126.69(13)
C13 C12 Ti1 72.83(8)
C11 C12 Ti1 73.01(7)
C17 C12 Ti1 125.27(10)
C12 C13 C14 108.01(12)
C12 C13 C18 124.65(13)
C14 C13 C18 126.40(13)
C12 C13 Ti1 73.03(8)
C14 C13 Ti1 72.18(8)
C18 C13 Ti1 129.23(10)
C15 C14 C13 107.65(12)
C15 C14 C19 124.11(13)
C13 C14 C19 127.52(13)
C15 C14 Ti1 74.90(8)
C13 C14 Ti1 73.11(8)
C19 C14 Ti1 125.35(10)
C11 C15 C14 108.39(12)
C11 C15 C20 126.09(14)
C14 C15 C20 125.12(14)
C11 C15 Ti1 71.98(8)
C14 C15 Ti1 71.03(8)
C20 C15 Ti1 128.48(9)
C11 C16 H16A 109.5
C11 C16 H16B 109.5
H16A C16 H16B 109.5
C11 C16 H16C 109.5
H16A C16 H16C 109.5
H16B C16 H16C 109.5
C12 C17 H17A 109.5
C12 C17 H17B 109.5
H17A C17 H17B 109.5
C12 C17 H17C 109.5
H17A C17 H17C 109.5
H17B C17 H17C 109.5
C13 C18 H18A 109.5
C13 C18 H18B 109.5
H18A C18 H18B 109.5
C13 C18 H18C 109.5
H18A C18 H18C 109.5
H18B C18 H18C 109.5
C14 C19 H19A 109.5
C14 C19 H19B 109.5
H19A C19 H19B 109.5
C14 C19 H19C 109.5
H19A C19 H19C 109.5
H19B C19 H19C 109.5
C15 C20 H20A 109.5
C15 C20 H20B 109.5
H20A C20 H20B 109.5
C15 C20 H20C 109.5
H20A C20 H20C 109.5
H20B C20 H20C 109.5

loop_
_geom_bond_atom_site_label_1
_geom_bond_atom_site_label_2
_geom_bond_distance
Ti1 C3 2.3237(14)
Ti1 C4 2.3465(14)
Ti1 Cl1 2.3493(4)
Ti1 Cl2 2.3529(4)
Ti1 C14 2.3917(14)
Ti1 C13 2.4039(13)
Ti1 C12 2.4064(13)
Ti1 C11 2.4133(13)
Ti1 C5 2.4340(14)
Ti1 C2 2.4416(13)
Ti1 C15 2.4417(13)
Ti1 C1 2.5208(13)
C1 C2 1.4081(19)
C1 C5 1.4237(19)
C1 C6 1.523(2)
C2 C3 1.410(2)
C2 H2 0.9500
C3 C4 1.412(2)
C3 H3 0.9500
C4 C5 1.400(2)
C4 H4 0.9500
C5 H5 0.9500
C6 C8 1.5314(19)
C6 C7 1.5407(19)
C6 C9 1.551(2)
C7 H7A 0.9800
C7 H7B 0.9800
C7 H7C 0.9800
C8 H8A 0.9800
C8 H8B 0.9800
C8 H8C 0.9800
C9 C10 1.468(2)
C9 H9A 0.9900
C9 H9B 0.9900
C10 N1 1.140(2)
C11 C15 1.413(2)
C11 C12 1.4295(19)
C11 C16 1.498(2)
C12 C13 1.412(2)
C12 C17 1.500(2)
C13 C14 1.4307(19)
C13 C18 1.5009(19)
C14 C15 1.417(2)
C14 C19 1.502(2)
C15 C20 1.4970(19)
C16 H16A 0.9800
C16 H16B 0.9800
C16 H16C 0.9800
C17 H17A 0.9800
C17 H17B 0.9800
C17 H17C 0.9800
C18 H18A 0.9800
C18 H18B 0.9800
C18 H18C 0.9800
C19 H19A 0.9800
C19 H19B 0.9800
C19 H19C 0.9800
C20 H20A 0.9800
C20 H20B 0.9800
C20 H20C 0.9800
